data_4109011
loop_
_publ_author_name
'Rajshekhar Ghosh'
'Xiawei Zhang'
'Patrick Achord'
'Thomas J. Emge'
'Karsten Krogh-Jespersen'
'Alan S. Goldman'

_publ_contact_author_address
; 
 Department of Chemistry 
 Rutgers, The State University of New Jersey
 610 Taylor Road
 Piscataway, New Jersey  08854-8087  U.S.A. 
;
_publ_contact_author_email agoldman@rutchem.rutgers.edu
_publ_contact_author_name 'Alan S. Goldman'
_publ_section_title
;
 Dimerization of Alkynes Promoted by a Pincer-Ligated Iridium Complex. C-C
 Reductive Elimination Inhibited by Steric Crowding
;
_journal_name_full 'Journal of the American Chemical Society'
_journal_page_first 853
_journal_page_last 866
_journal_paper_doi 10.1021/ja0647194
_journal_volume 129
_journal_year 2007
_chemical_formula_sum 'C33 H50 Cl Ir O P2'
_chemical_formula_weight 752.32
_chemical_name_systematic
; 
 ? 
;
_space_group_IT_number 14
_symmetry_cell_setting monoclinic
_symmetry_space_group_name_Hall '-P 2yn'
_symmetry_space_group_name_H-M 'P 1 21/n 1'
_atom_sites_solution_hydrogens geom
_atom_sites_solution_primary direct
_atom_sites_solution_secondary difmap
_audit_creation_method SHELXL-97
_cell_angle_alpha 90.00
_cell_angle_beta 97.355(1)
_cell_angle_gamma 90.00
_cell_formula_units_Z 4
_cell_length_a 11.1749(9)
_cell_length_b 16.5519(13)
_cell_length_c 17.6922(14)
_cell_measurement_reflns_used 7059
_cell_measurement_temperature 100(2)
_cell_measurement_theta_max 30.57
_cell_measurement_theta_min 2.21
_cell_volume 3245.5(4)
_computing_cell_refinement 'Bruker SMART'
_computing_data_collection 'Bruker SMART'
_computing_data_reduction 'Bruker SAINT'
_computing_molecular_graphics 'Bruker SHELXTL'
_computing_publication_material 'Bruker SHELXTL'
_computing_structure_refinement 'SHELXL-97 (Sheldrick, 1997)'
_computing_structure_solution 'SHELXS-97 (Sheldrick, 1990)'
_diffrn_ambient_temperature 100(2)
_diffrn_measured_fraction_theta_full 0.959
_diffrn_measured_fraction_theta_max 0.959
_diffrn_measurement_device_type 'CCD area detector'
_diffrn_measurement_method 'phi and omega scans'
_diffrn_radiation_monochromator graphite
_diffrn_radiation_source 'fine-focus sealed tube'
_diffrn_radiation_type MoK\a
_diffrn_radiation_wavelength 0.71073
_diffrn_reflns_av_R_equivalents 0.0189
_diffrn_reflns_av_sigmaI/netI 0.0216
_diffrn_reflns_limit_h_max 10
_diffrn_reflns_limit_h_min -15
_diffrn_reflns_limit_k_max 23
_diffrn_reflns_limit_k_min -23
_diffrn_reflns_limit_l_max 25
_diffrn_reflns_limit_l_min -25
_diffrn_reflns_number 28956
_diffrn_reflns_theta_full 30.58
_diffrn_reflns_theta_max 30.58
_diffrn_reflns_theta_min 2.04
_diffrn_standards_decay_% 0
_diffrn_standards_interval_time 0
_diffrn_standards_number 0
_exptl_absorpt_coefficient_mu 4.319
_exptl_absorpt_correction_T_max 0.9999
_exptl_absorpt_correction_T_min 0.7452
_exptl_absorpt_correction_type multi-scan
_exptl_absorpt_process_details 'Bruker SAINT (SADABS)'
_exptl_crystal_colour red
_exptl_crystal_density_diffrn 1.540
_exptl_crystal_description lathe
_exptl_crystal_F_000 1520
_exptl_crystal_size_max 0.37
_exptl_crystal_size_mid 0.27
_exptl_crystal_size_min 0.17
_refine_diff_density_max 1.035
_refine_diff_density_min -0.432
_refine_diff_density_rms 0.082
_refine_ls_extinction_method none
_refine_ls_goodness_of_fit_ref 1.009
_refine_ls_hydrogen_treatment mixed
_refine_ls_matrix_type full
_refine_ls_number_parameters 355
_refine_ls_number_reflns 9550
_refine_ls_number_restraints 0
_refine_ls_restrained_S_all 1.009
_refine_ls_R_factor_all 0.0195
_refine_ls_R_factor_gt 0.0168
_refine_ls_shift/su_max 0.004
_refine_ls_shift/su_mean 0.000
_refine_ls_structure_factor_coef Fsqd
_refine_ls_weighting_details 'calc w=1/[\s^2^(Fo^2^)+(0.0196P)^2^+1.5000P] where P=(Fo^2^+2Fc^2^)/3'
_refine_ls_weighting_scheme calc
_refine_ls_wR_factor_gt 0.0398
_refine_ls_wR_factor_ref 0.0409
_reflns_number_gt 8789
_reflns_number_total 9550
_reflns_threshold_expression >2sigma(I)
_cod_data_source_file ja0647194si20060716_051520.cif
_cod_data_source_block irvcocl
_cod_database_code 4109011

loop_
_symmetry_equiv_pos_as_xyz
'x, y, z'
'-x+1/2, y+1/2, -z+1/2'
'-x, -y, -z'
'x-1/2, -y-1/2, z-1/2'

loop_
_atom_site_label
_atom_site_type_symbol
_atom_site_fract_x
_atom_site_fract_y
_atom_site_fract_z
_atom_site_U_iso_or_equiv
_atom_site_adp_type
_atom_site_occupancy
_atom_site_symmetry_multiplicity
_atom_site_calc_flag
_atom_site_refinement_flags
Ir1 Ir 0.924180(5) 0.392197(3) 0.244952(3) 0.01106(2) Uani 1 1 d .
Cl1 Cl 0.86196(4) 0.25714(2) 0.19319(2) 0.01898(8) Uani 1 1 d .
P1 P 1.10129(4) 0.35219(2) 0.32905(2) 0.01258(7) Uani 1 1 d .
P2 P 0.76198(4) 0.46929(2) 0.18088(2) 0.01384(8) Uani 1 1 d .
C1 C 0.97193(15) 0.50316(9) 0.29034(9) 0.0127(3) Uani 1 1 d .
C2 C 1.09117(15) 0.51773(9) 0.32223(9) 0.0137(3) Uani 1 1 d .
C3 C 1.12604(16) 0.59409(9) 0.35045(9) 0.0156(3) Uani 1 1 d .
H3 H 1.2070 0.6036 0.3722 0.019 Uiso 1 1 calc R
C4 C 1.04142(16) 0.65648(9) 0.34666(9) 0.0165(3) Uani 1 1 d .
H4 H 1.0650 0.7084 0.3659 0.020 Uiso 1 1 calc R
C5 C 0.92332(16) 0.64306(9) 0.31505(9) 0.0162(3) Uani 1 1 d .
H5 H 0.8661 0.6857 0.3128 0.019 Uiso 1 1 calc R
C6 C 0.88819(15) 0.56686(9) 0.28649(9) 0.0140(3) Uani 1 1 d .
C7 C 1.18236(15) 0.44897(9) 0.32607(9) 0.0156(3) Uani 1 1 d .
H7A H 1.2420 0.4547 0.3722 0.019 Uiso 1 1 calc R
H7B H 1.2261 0.4505 0.2808 0.019 Uiso 1 1 calc R
C8 C 0.76039(15) 0.55290(9) 0.24877(10) 0.0163(3) Uani 1 1 d .
H8A H 0.7290 0.6024 0.2218 0.020 Uiso 1 1 calc R
H8B H 0.7074 0.5394 0.2877 0.020 Uiso 1 1 calc R
C9 C 1.20316(16) 0.27207(10) 0.29522(10) 0.0180(3) Uani 1 1 d .
C10 C 1.33640(17) 0.28142(11) 0.32872(11) 0.0244(4) Uani 1 1 d .
H10A H 1.3457 0.2689 0.3833 0.037 Uiso 1 1 calc R
H10B H 1.3625 0.3371 0.3214 0.037 Uiso 1 1 calc R
H10C H 1.3859 0.2443 0.3028 0.037 Uiso 1 1 calc R
C11 C 1.19819(17) 0.27721(11) 0.20824(10) 0.0227(4) Uani 1 1 d .
H11A H 1.2306 0.3294 0.1943 0.034 Uiso 1 1 calc R
H11B H 1.1143 0.2721 0.1846 0.034 Uiso 1 1 calc R
H11C H 1.2465 0.2335 0.1903 0.034 Uiso 1 1 calc R
C12 C 1.15685(18) 0.18775(10) 0.31347(12) 0.0263(4) Uani 1 1 d .
H12A H 1.2018 0.1466 0.2890 0.039 Uiso 1 1 calc R
H12B H 1.0708 0.1835 0.2943 0.039 Uiso 1 1 calc R
H12C H 1.1683 0.1794 0.3688 0.039 Uiso 1 1 calc R
C13 C 1.09336(16) 0.33566(9) 0.43412(9) 0.0164(3) Uani 1 1 d .
C14 C 1.21498(17) 0.31283(11) 0.47996(10) 0.0219(3) Uani 1 1 d .
H14A H 1.2078 0.3148 0.5346 0.033 Uiso 1 1 calc R
H14B H 1.2771 0.3511 0.4685 0.033 Uiso 1 1 calc R
H14C H 1.2375 0.2581 0.4661 0.033 Uiso 1 1 calc R
C15 C 1.05530(16) 0.41602(10) 0.46799(9) 0.0183(3) Uani 1 1 d .
H15A H 0.9825 0.4365 0.4372 0.027 Uiso 1 1 calc R
H15B H 1.1206 0.4555 0.4680 0.027 Uiso 1 1 calc R
H15C H 1.0385 0.4071 0.5204 0.027 Uiso 1 1 calc R
C16 C 1.00077(17) 0.26935(10) 0.44606(10) 0.0209(3) Uani 1 1 d .
H16A H 1.0326 0.2166 0.4333 0.031 Uiso 1 1 calc R
H16B H 0.9251 0.2800 0.4130 0.031 Uiso 1 1 calc R
H16C H 0.9857 0.2693 0.4994 0.031 Uiso 1 1 calc R
C17 C 0.79773(17) 0.51947(11) 0.08988(10) 0.0210(3) Uani 1 1 d .
C18 C 0.90667(17) 0.57626(11) 0.11050(10) 0.0233(4) Uani 1 1 d .
H18A H 0.9726 0.5463 0.1399 0.035 Uiso 1 1 calc R
H18B H 0.8828 0.6215 0.1410 0.035 Uiso 1 1 calc R
H18C H 0.9338 0.5970 0.0637 0.035 Uiso 1 1 calc R
C19 C 0.6965(2) 0.57464(13) 0.05157(12) 0.0307(4) Uani 1 1 d .
H19A H 0.6735 0.6135 0.0889 0.046 Uiso 1 1 calc R
H19B H 0.6264 0.5417 0.0322 0.046 Uiso 1 1 calc R
H19C H 0.7254 0.6038 0.0092 0.046 Uiso 1 1 calc R
C20 C 0.82591(19) 0.45512(12) 0.03121(10) 0.0264(4) Uani 1 1 d .
H20A H 0.8862 0.4764 0.0008 0.040 Uiso 1 1 calc R
H20B H 0.7519 0.4419 -0.0024 0.040 Uiso 1 1 calc R
H20C H 0.8575 0.4063 0.0581 0.040 Uiso 1 1 calc R
C21 C 0.60186(15) 0.42988(10) 0.16331(10) 0.0177(3) Uani 1 1 d .
C22 C 0.50844(17) 0.49886(11) 0.16047(12) 0.0256(4) Uani 1 1 d .
H22A H 0.5203 0.5360 0.1190 0.038 Uiso 1 1 calc R
H22B H 0.5189 0.5282 0.2090 0.038 Uiso 1 1 calc R
H22C H 0.4268 0.4762 0.1517 0.038 Uiso 1 1 calc R
C23 C 0.58409(18) 0.38087(11) 0.08892(11) 0.0240(4) Uani 1 1 d .
H23A H 0.5044 0.3553 0.0832 0.036 Uiso 1 1 calc R
H23B H 0.6466 0.3391 0.0906 0.036 Uiso 1 1 calc R
H23C H 0.5900 0.4169 0.0456 0.036 Uiso 1 1 calc R
C24 C 0.57543(17) 0.37225(11) 0.22683(11) 0.0222(3) Uani 1 1 d .
H24A H 0.5816 0.4017 0.2752 0.033 Uiso 1 1 calc R
H24B H 0.6340 0.3279 0.2311 0.033 Uiso 1 1 calc R
H24C H 0.4938 0.3503 0.2148 0.033 Uiso 1 1 calc R
C25 C 0.69417(16) 0.38576(9) 0.43870(9) 0.0158(3) Uani 1 1 d .
C26 C 0.64860(16) 0.44157(10) 0.48689(10) 0.0189(3) Uani 1 1 d .
H26 H 0.6686 0.4971 0.4830 0.023 Uiso 1 1 calc R
C27 C 0.57481(17) 0.41795(12) 0.54038(10) 0.0232(4) Uani 1 1 d .
H27 H 0.5456 0.4572 0.5726 0.028 Uiso 1 1 calc R
C28 C 0.54354(17) 0.33765(12) 0.54710(10) 0.0243(4) Uani 1 1 d .
H28 H 0.4927 0.3214 0.5834 0.029 Uiso 1 1 calc R
C29 C 0.5878(2) 0.28137(12) 0.49980(12) 0.0298(4) Uani 1 1 d .
H29 H 0.5671 0.2260 0.5039 0.036 Uiso 1 1 calc R
C30 C 0.66194(19) 0.30456(11) 0.44659(11) 0.0259(4) Uani 1 1 d .
H30 H 0.6914 0.2648 0.4149 0.031 Uiso 1 1 calc R
C31 C 0.77328(15) 0.41426(10) 0.38347(9) 0.0154(3) Uani 1 1 d .
H31 H 0.7976 0.4693 0.3869 0.019 Uiso 1 1 calc R
C32 C 0.81387(15) 0.36960(9) 0.32889(9) 0.0146(3) Uani 1 1 d .
H32 H 0.7860 0.3154 0.3284 0.017 Uiso 1 1 calc R
O1 O 1.08235(14) 0.42075(9) 0.11908(8) 0.0312(3) Uani 1 1 d .
C33 C 1.02316(16) 0.40858(10) 0.16573(10) 0.0180(3) Uani 1 1 d .

loop_
_atom_site_aniso_label
_atom_site_aniso_U_11
_atom_site_aniso_U_22
_atom_site_aniso_U_33
_atom_site_aniso_U_23
_atom_site_aniso_U_13
_atom_site_aniso_U_12
Ir1 0.01075(3) 0.01097(3) 0.01174(3) 0.00001(2) 0.00252(2) 0.00010(2)
Cl1 0.01659(19) 0.01586(16) 0.02524(19) -0.00650(14) 0.00552(16) -0.00197(13)
P1 0.01178(19) 0.01198(16) 0.01426(18) 0.00086(13) 0.00276(15) 0.00068(13)
P2 0.01224(19) 0.01445(16) 0.01460(18) 0.00041(14) 0.00089(15) 0.00094(14)
C1 0.0134(7) 0.0119(6) 0.0134(7) 0.0006(5) 0.0040(6) -0.0006(5)
C2 0.0139(7) 0.0136(6) 0.0141(7) 0.0022(5) 0.0039(6) -0.0005(5)
C3 0.0141(8) 0.0156(6) 0.0168(7) 0.0011(6) 0.0013(6) -0.0041(6)
C4 0.0180(8) 0.0128(6) 0.0190(7) 0.0001(5) 0.0036(7) -0.0028(6)
C5 0.0183(8) 0.0124(6) 0.0189(7) 0.0007(6) 0.0059(7) 0.0003(6)
C6 0.0141(8) 0.0137(6) 0.0145(7) 0.0001(5) 0.0038(6) -0.0005(5)
C7 0.0120(7) 0.0162(7) 0.0188(7) 0.0013(6) 0.0027(6) -0.0001(5)
C8 0.0145(8) 0.0136(6) 0.0206(8) -0.0012(6) 0.0018(6) 0.0019(5)
C9 0.0156(8) 0.0166(7) 0.0224(8) -0.0010(6) 0.0043(7) 0.0038(6)
C10 0.0167(9) 0.0291(9) 0.0277(9) -0.0005(7) 0.0043(8) 0.0059(7)
C11 0.0202(9) 0.0248(8) 0.0241(8) -0.0047(7) 0.0065(7) 0.0057(7)
C12 0.0267(10) 0.0161(7) 0.0369(10) 0.0000(7) 0.0067(8) 0.0039(7)
C13 0.0168(8) 0.0174(7) 0.0151(7) 0.0037(6) 0.0032(6) 0.0014(6)
C14 0.0196(9) 0.0258(8) 0.0193(8) 0.0042(6) -0.0008(7) 0.0034(7)
C15 0.0187(9) 0.0212(7) 0.0153(7) 0.0002(6) 0.0034(7) 0.0003(6)
C16 0.0209(9) 0.0205(7) 0.0219(8) 0.0079(6) 0.0046(7) -0.0002(6)
C17 0.0218(9) 0.0246(8) 0.0162(7) 0.0062(6) 0.0013(7) 0.0015(7)
C18 0.0232(9) 0.0242(8) 0.0232(8) 0.0079(7) 0.0053(7) 0.0001(7)
C19 0.0274(11) 0.0335(10) 0.0297(10) 0.0144(8) -0.0023(8) 0.0041(8)
C20 0.0276(10) 0.0359(10) 0.0160(8) 0.0009(7) 0.0037(7) 0.0008(8)
C21 0.0134(8) 0.0176(7) 0.0216(8) -0.0025(6) -0.0003(7) 0.0004(6)
C22 0.0145(9) 0.0254(8) 0.0358(10) -0.0033(7) -0.0016(8) 0.0037(7)
C23 0.0199(9) 0.0276(9) 0.0229(9) -0.0056(7) -0.0032(7) -0.0009(7)
C24 0.0161(9) 0.0253(8) 0.0251(9) -0.0017(7) 0.0024(7) -0.0042(7)
C25 0.0127(8) 0.0205(7) 0.0140(7) 0.0014(6) 0.0017(6) 0.0006(6)
C26 0.0142(8) 0.0236(8) 0.0191(8) -0.0006(6) 0.0025(7) 0.0013(6)
C27 0.0177(9) 0.0336(9) 0.0186(8) 0.0002(7) 0.0043(7) 0.0046(7)
C28 0.0155(8) 0.0383(10) 0.0200(8) 0.0084(7) 0.0057(7) 0.0022(7)
C29 0.0327(11) 0.0270(9) 0.0323(10) 0.0066(8) 0.0139(9) -0.0046(8)
C30 0.0316(11) 0.0223(8) 0.0265(9) 0.0006(7) 0.0137(8) -0.0016(7)
C31 0.0140(8) 0.0167(6) 0.0160(7) 0.0011(6) 0.0033(6) -0.0014(6)
C32 0.0124(7) 0.0150(6) 0.0161(7) 0.0011(6) 0.0011(6) -0.0001(5)
O1 0.0284(8) 0.0394(8) 0.0288(7) 0.0137(6) 0.0155(6) 0.0096(6)
C33 0.0168(8) 0.0193(7) 0.0187(8) 0.0017(6) 0.0050(7) 0.0028(6)

loop_
_atom_type_symbol
_atom_type_description
_atom_type_scat_dispersion_real
_atom_type_scat_dispersion_imag
_atom_type_scat_source
C C 0.0033 0.0016 'International Tables Vol C Tables 4.2.6.8 and 6.1.1.4'
H H 0.0000 0.0000 'International Tables Vol C Tables 4.2.6.8 and 6.1.1.4'
O O 0.0106 0.0060 'International Tables Vol C Tables 4.2.6.8 and 6.1.1.4'
P P 0.1023 0.0942 'International Tables Vol C Tables 4.2.6.8 and 6.1.1.4'
Cl Cl 0.1484 0.1585 'International Tables Vol C Tables 4.2.6.8 and 6.1.1.4'
Ir Ir -1.4442 7.9887 'International Tables Vol C Tables 4.2.6.8 and 6.1.1.4'

loop_
_geom_angle_atom_site_label_1
_geom_angle_atom_site_label_2
_geom_angle_atom_site_label_3
_geom_angle
C33 Ir1 C1 90.81(7)
C33 Ir1 C32 177.48(6)
C1 Ir1 C32 91.71(6)
C33 Ir1 P2 92.95(5)
C1 Ir1 P2 81.39(5)
C32 Ir1 P2 87.23(5)
C33 Ir1 P1 89.15(6)
C1 Ir1 P1 81.50(5)
C32 Ir1 P1 91.42(5)
P2 Ir1 P1 162.796(14)
C33 Ir1 Cl1 91.05(5)
C1 Ir1 Cl1 178.14(4)
C32 Ir1 Cl1 86.44(4)
P2 Ir1 Cl1 98.439(15)
P1 Ir1 Cl1 98.593(14)
C7 P1 C13 103.80(7)
C7 P1 C9 106.37(8)
C13 P1 C9 108.34(7)
C7 P1 Ir1 96.39(5)
C13 P1 Ir1 120.52(6)
C9 P1 Ir1 118.45(6)
C8 P2 C21 106.22(8)
C8 P2 C17 104.23(8)
C21 P2 C17 107.98(8)
C8 P2 Ir1 99.39(5)
C21 P2 Ir1 122.65(5)
C17 P2 Ir1 114.08(6)
C2 C1 C6 118.94(14)
C2 C1 Ir1 119.96(11)
C6 C1 Ir1 121.02(12)
C3 C2 C1 120.52(15)
C3 C2 C7 120.40(15)
C1 C2 C7 119.09(13)
C2 C3 C4 119.75(16)
C2 C3 H3 120.1
C4 C3 H3 120.1
C5 C4 C3 120.38(14)
C5 C4 H4 119.8
C3 C4 H4 119.8
C4 C5 C6 120.05(15)
C4 C5 H5 120.0
C6 C5 H5 120.0
C5 C6 C1 120.35(15)
C5 C6 C8 120.18(14)
C1 C6 C8 119.43(13)
C2 C7 P1 108.78(11)
C2 C7 H7A 109.9
P1 C7 H7A 109.9
C2 C7 H7B 109.9
P1 C7 H7B 109.9
H7A C7 H7B 108.3
C6 C8 P2 108.42(11)
C6 C8 H8A 110.0
P2 C8 H8A 110.0
C6 C8 H8B 110.0
P2 C8 H8B 110.0
H8A C8 H8B 108.4
C11 C9 C12 106.91(14)
C11 C9 C10 106.83(15)
C12 C9 C10 110.23(15)
C11 C9 P1 109.38(11)
C12 C9 P1 109.71(12)
C10 C9 P1 113.53(12)
C9 C10 H10A 109.5
C9 C10 H10B 109.5
H10A C10 H10B 109.5
C9 C10 H10C 109.5
H10A C10 H10C 109.5
H10B C10 H10C 109.5
C9 C11 H11A 109.5
C9 C11 H11B 109.5
H11A C11 H11B 109.5
C9 C11 H11C 109.5
H11A C11 H11C 109.5
H11B C11 H11C 109.5
C9 C12 H12A 109.5
C9 C12 H12B 109.5
H12A C12 H12B 109.5
C9 C12 H12C 109.5
H12A C12 H12C 109.5
H12B C12 H12C 109.5
C14 C13 C15 106.04(14)
C14 C13 C16 108.43(13)
C15 C13 C16 109.74(14)
C14 C13 P1 113.85(12)
C15 C13 P1 107.88(10)
C16 C13 P1 110.75(12)
C13 C14 H14A 109.5
C13 C14 H14B 109.5
H14A C14 H14B 109.5
C13 C14 H14C 109.5
H14A C14 H14C 109.5
H14B C14 H14C 109.5
C13 C15 H15A 109.5
C13 C15 H15B 109.5
H15A C15 H15B 109.5
C13 C15 H15C 109.5
H15A C15 H15C 109.5
H15B C15 H15C 109.5
C13 C16 H16A 109.5
C13 C16 H16B 109.5
H16A C16 H16B 109.5
C13 C16 H16C 109.5
H16A C16 H16C 109.5
H16B C16 H16C 109.5
C19 C17 C18 104.78(15)
C19 C17 C20 108.28(15)
C18 C17 C20 110.82(16)
C19 C17 P2 114.19(13)
C18 C17 P2 108.12(12)
C20 C17 P2 110.52(12)
C17 C18 H18A 109.5
C17 C18 H18B 109.5
H18A C18 H18B 109.5
C17 C18 H18C 109.5
H18A C18 H18C 109.5
H18B C18 H18C 109.5
C17 C19 H19A 109.5
C17 C19 H19B 109.5
H19A C19 H19B 109.5
C17 C19 H19C 109.5
H19A C19 H19C 109.5
H19B C19 H19C 109.5
C17 C20 H20A 109.5
C17 C20 H20B 109.5
H20A C20 H20B 109.5
C17 C20 H20C 109.5
H20A C20 H20C 109.5
H20B C20 H20C 109.5
C24 C21 C23 106.48(14)
C24 C21 C22 106.95(15)
C23 C21 C22 110.47(15)
C24 C21 P2 111.18(12)
C23 C21 P2 109.77(12)
C22 C21 P2 111.82(12)
C21 C22 H22A 109.5
C21 C22 H22B 109.5
H22A C22 H22B 109.5
C21 C22 H22C 109.5
H22A C22 H22C 109.5
H22B C22 H22C 109.5
C21 C23 H23A 109.5
C21 C23 H23B 109.5
H23A C23 H23B 109.5
C21 C23 H23C 109.5
H23A C23 H23C 109.5
H23B C23 H23C 109.5
C21 C24 H24A 109.5
C21 C24 H24B 109.5
H24A C24 H24B 109.5
C21 C24 H24C 109.5
H24A C24 H24C 109.5
H24B C24 H24C 109.5
C26 C25 C30 117.04(16)
C26 C25 C31 119.25(14)
C30 C25 C31 123.71(15)
C27 C26 C25 121.64(16)
C27 C26 H26 119.2
C25 C26 H26 119.2
C28 C27 C26 120.50(17)
C28 C27 H27 119.7
C26 C27 H27 119.7
C27 C28 C29 118.73(17)
C27 C28 H28 120.6
C29 C28 H28 120.6
C28 C29 C30 120.99(18)
C28 C29 H29 119.5
C30 C29 H29 119.5
C29 C30 C25 121.10(17)
C29 C30 H30 119.5
C25 C30 H30 119.5
C32 C31 C25 125.95(15)
C32 C31 H31 117.0
C25 C31 H31 117.0
C31 C32 Ir1 134.49(12)
C31 C32 H32 112.8
Ir1 C32 H32 112.8
O1 C33 Ir1 177.93(16)

loop_
_geom_bond_atom_site_label_1
_geom_bond_atom_site_label_2
_geom_bond_distance
Ir1 C33 1.9126(17)
Ir1 C1 2.0478(15)
Ir1 C32 2.0817(16)
Ir1 P2 2.3817(4)
Ir1 P1 2.4115(4)
Ir1 Cl1 2.4812(4)
P1 C7 1.8444(16)
P1 C13 1.8923(16)
P1 C9 1.8940(16)
P2 C8 1.8341(16)
P2 C21 1.8924(18)
P2 C17 1.8990(17)
C1 C2 1.400(2)
C1 C6 1.406(2)
C2 C3 1.396(2)
C2 C7 1.523(2)
C3 C4 1.396(2)
C3 H3 0.9500
C4 C5 1.384(2)
C4 H4 0.9500
C5 C6 1.396(2)
C5 H5 0.9500
C6 C8 1.515(2)
C7 H7A 0.9900
C7 H7B 0.9900
C8 H8A 0.9900
C8 H8B 0.9900
C9 C11 1.535(2)
C9 C12 1.537(2)
C9 C10 1.538(3)
C10 H10A 0.9800
C10 H10B 0.9800
C10 H10C 0.9800
C11 H11A 0.9800
C11 H11B 0.9800
C11 H11C 0.9800
C12 H12A 0.9800
C12 H12B 0.9800
C12 H12C 0.9800
C13 C14 1.538(2)
C13 C15 1.541(2)
C13 C16 1.541(2)
C14 H14A 0.9800
C14 H14B 0.9800
C14 H14C 0.9800
C15 H15A 0.9800
C15 H15B 0.9800
C15 H15C 0.9800
C16 H16A 0.9800
C16 H16B 0.9800
C16 H16C 0.9800
C17 C19 1.542(3)
C17 C18 1.544(3)
C17 C20 1.547(3)
C18 H18A 0.9800
C18 H18B 0.9800
C18 H18C 0.9800
C19 H19A 0.9800
C19 H19B 0.9800
C19 H19C 0.9800
C20 H20A 0.9800
C20 H20B 0.9800
C20 H20C 0.9800
C21 C24 1.531(2)
C21 C23 1.537(2)
C21 C22 1.544(2)
C22 H22A 0.9800
C22 H22B 0.9800
C22 H22C 0.9800
C23 H23A 0.9800
C23 H23B 0.9800
C23 H23C 0.9800
C24 H24A 0.9800
C24 H24B 0.9800
C24 H24C 0.9800
C25 C26 1.397(2)
C25 C30 1.403(2)
C25 C31 1.476(2)
C26 C27 1.389(2)
C26 H26 0.9500
C27 C28 1.383(3)
C27 H27 0.9500
C28 C29 1.385(3)
C28 H28 0.9500
C29 C30 1.385(3)
C29 H29 0.9500
C30 H30 0.9500
C31 C32 1.340(2)
C31 H31 0.9500
C32 H32 0.9500
O1 C33 1.140(2)

loop_
_geom_torsion_atom_site_label_1
_geom_torsion_atom_site_label_2
_geom_torsion_atom_site_label_3
_geom_torsion_atom_site_label_4
_geom_torsion
C33 Ir1 P1 C7 61.47(7)
C1 Ir1 P1 C7 -29.48(7)
C32 Ir1 P1 C7 -120.99(7)
P2 Ir1 P1 C7 -35.78(8)
Cl1 Ir1 P1 C7 152.39(5)
C33 Ir1 P1 C13 171.63(8)
C1 Ir1 P1 C13 80.69(7)
C32 Ir1 P1 C13 -10.83(7)
P2 Ir1 P1 C13 74.38(8)
Cl1 Ir1 P1 C13 -97.44(6)
C33 Ir1 P1 C9 -51.06(8)
C1 Ir1 P1 C9 -142.01(7)
C32 Ir1 P1 C9 126.48(8)
P2 Ir1 P1 C9 -148.31(7)
Cl1 Ir1 P1 C9 39.87(6)
C33 Ir1 P2 C8 -115.20(8)
C1 Ir1 P2 C8 -24.83(7)
C32 Ir1 P2 C8 67.32(7)
P1 Ir1 P2 C8 -18.52(8)
Cl1 Ir1 P2 C8 153.30(6)
C33 Ir1 P2 C21 128.55(8)
C1 Ir1 P2 C21 -141.08(8)
C32 Ir1 P2 C21 -48.93(8)
P1 Ir1 P2 C21 -134.77(7)
Cl1 Ir1 P2 C21 37.05(7)
C33 Ir1 P2 C17 -4.90(8)
C1 Ir1 P2 C17 85.47(8)
C32 Ir1 P2 C17 177.61(8)
P1 Ir1 P2 C17 91.77(8)
Cl1 Ir1 P2 C17 -96.40(6)
C33 Ir1 C1 C2 -66.45(13)
C32 Ir1 C1 C2 113.74(13)
P2 Ir1 C1 C2 -159.32(12)
P1 Ir1 C1 C2 22.57(12)
Cl1 Ir1 C1 C2 115.7(14)
C33 Ir1 C1 C6 110.12(13)
C32 Ir1 C1 C6 -69.69(13)
P2 Ir1 C1 C6 17.25(12)
P1 Ir1 C1 C6 -160.86(12)
Cl1 Ir1 C1 C6 -67.7(15)
C6 C1 C2 C3 0.7(2)
Ir1 C1 C2 C3 177.29(11)
C6 C1 C2 C7 -179.64(14)
Ir1 C1 C2 C7 -3.00(19)
C1 C2 C3 C4 -0.2(2)
C7 C2 C3 C4 -179.89(14)
C2 C3 C4 C5 -0.1(2)
C3 C4 C5 C6 -0.2(2)
C4 C5 C6 C1 0.7(2)
C4 C5 C6 C8 -177.35(15)
C2 C1 C6 C5 -0.9(2)
Ir1 C1 C6 C5 -177.50(11)
C2 C1 C6 C8 177.14(14)
Ir1 C1 C6 C8 0.5(2)
C3 C2 C7 P1 153.19(13)
C1 C2 C7 P1 -26.52(18)
C13 P1 C7 C2 -87.50(12)
C9 P1 C7 C2 158.30(11)
Ir1 P1 C7 C2 36.13(11)
C5 C6 C8 P2 153.50(12)
C1 C6 C8 P2 -24.54(18)
C21 P2 C8 C6 159.80(11)
C17 P2 C8 C6 -86.28(12)
Ir1 P2 C8 C6 31.66(11)
C7 P1 C9 C11 -76.23(13)
C13 P1 C9 C11 172.71(12)
Ir1 P1 C9 C11 30.69(14)
C7 P1 C9 C12 166.79(12)
C13 P1 C9 C12 55.73(14)
Ir1 P1 C9 C12 -86.29(13)
C7 P1 C9 C10 42.97(14)
C13 P1 C9 C10 -68.09(14)
Ir1 P1 C9 C10 149.89(11)
C7 P1 C13 C14 -72.15(13)
C9 P1 C13 C14 40.62(14)
Ir1 P1 C13 C14 -178.29(10)
C7 P1 C13 C15 45.24(13)
C9 P1 C13 C15 158.01(11)
Ir1 P1 C13 C15 -60.90(13)
C7 P1 C13 C16 165.36(11)
C9 P1 C13 C16 -81.86(13)
Ir1 P1 C13 C16 59.22(12)
C8 P2 C17 C19 -68.23(15)
C21 P2 C17 C19 44.43(16)
Ir1 P2 C17 C19 -175.55(12)
C8 P2 C17 C18 47.95(14)
C21 P2 C17 C18 160.61(12)
Ir1 P2 C17 C18 -59.37(13)
C8 P2 C17 C20 169.40(13)
C21 P2 C17 C20 -77.93(14)
Ir1 P2 C17 C20 62.08(14)
C8 P2 C21 C24 -81.62(13)
C17 P2 C21 C24 167.06(12)
Ir1 P2 C21 C24 31.22(14)
C8 P2 C21 C23 160.82(12)
C17 P2 C21 C23 49.50(14)
Ir1 P2 C21 C23 -86.33(12)
C8 P2 C21 C22 37.84(14)
C17 P2 C21 C22 -73.48(14)
Ir1 P2 C21 C22 150.69(11)
C30 C25 C26 C27 0.1(3)
C31 C25 C26 C27 -179.35(16)
C25 C26 C27 C28 -0.4(3)
C26 C27 C28 C29 0.4(3)
C27 C28 C29 C30 -0.1(3)
C28 C29 C30 C25 -0.2(3)
C26 C25 C30 C29 0.2(3)
C31 C25 C30 C29 179.63(19)
C26 C25 C31 C32 -173.01(17)
C30 C25 C31 C32 7.6(3)
C25 C31 C32 Ir1 -179.76(13)
C33 Ir1 C32 C31 -165.8(15)
C1 Ir1 C32 C31 9.77(18)
P2 Ir1 C32 C31 -71.53(17)
P1 Ir1 C32 C31 91.31(18)
Cl1 Ir1 C32 C31 -170.17(18)
C1 Ir1 C33 O1 -14(5)
C32 Ir1 C33 O1 161(4)
P2 Ir1 C33 O1 67(5)
P1 Ir1 C33 O1 -96(5)
Cl1 Ir1 C33 O1 166(5)
